data_4082450
loop_
_publ_author_name
'Xie, Hongyan'
'Mou, Zehuai'
'Liu, Bo'
'Li, Ping'
'Rong, Weifeng'
'Li, Shihui'
'Cui, Dongmei'

_publ_section_title
;
 Phosphinimino-amino Magnesium Complexes: Synthesis and Catalysis of
 Heteroselective ROP ofrac-Lactide
;
_journal_issue 3
_journal_name_full Organometallics
_journal_page_first 722
_journal_paper_doi 10.1021/om401056s
_journal_volume 33
_journal_year 2014
_chemical_formula_sum 'C43 H49 Mg N2 O2 P'
_chemical_formula_weight 681.12
_chemical_name_systematic
; 
 ? 
;
_space_group_IT_number 60
_symmetry_cell_setting orthorhombic
_symmetry_space_group_name_Hall '-P 2n 2ab'
_symmetry_space_group_name_H-M 'P b c n'
_atom_sites_solution_hydrogens geom
_atom_sites_solution_primary direct
_atom_sites_solution_secondary difmap
_audit_creation_method SHELXL-97
_cell_angle_alpha 90.00
_cell_angle_beta 90.00
_cell_angle_gamma 90.00
_cell_formula_units_Z 8
_cell_length_a 40.804(3)
_cell_length_b 10.8158(7)
_cell_length_c 17.1831(12)
_cell_measurement_temperature 273(2)
_cell_volume 7583.4(9)
_computing_structure_refinement 'SHELXL-97 (Sheldrick, 1997)'
_computing_structure_solution 'SHELXS-97 (Sheldrick, 1990)'
_diffrn_ambient_temperature 273(2)
_diffrn_measured_fraction_theta_full 0.999
_diffrn_measured_fraction_theta_max 0.999
_diffrn_radiation_monochromator graphite
_diffrn_radiation_source 'fine-focus sealed tube'
_diffrn_radiation_type MoK\a
_diffrn_radiation_wavelength 0.71073
_diffrn_reflns_av_R_equivalents 0.0941
_diffrn_reflns_av_sigmaI/netI 0.0647
_diffrn_reflns_limit_h_max 42
_diffrn_reflns_limit_h_min -48
_diffrn_reflns_limit_k_max 12
_diffrn_reflns_limit_k_min -12
_diffrn_reflns_limit_l_max 20
_diffrn_reflns_limit_l_min -20
_diffrn_reflns_number 42825
_diffrn_reflns_theta_full 25.04
_diffrn_reflns_theta_max 25.04
_diffrn_reflns_theta_min 1.95
_exptl_absorpt_coefficient_mu 0.127
_exptl_absorpt_correction_T_max 0.9812
_exptl_absorpt_correction_T_min 0.9750
_exptl_absorpt_correction_type multi-scan
_exptl_crystal_density_diffrn 1.193
_exptl_crystal_density_method 'not measured'
_exptl_crystal_F_000 2912
_exptl_crystal_size_max 0.20
_exptl_crystal_size_mid 0.18
_exptl_crystal_size_min 0.15
_refine_diff_density_max 0.872
_refine_diff_density_min -0.462
_refine_diff_density_rms 0.072
_refine_ls_extinction_method none
_refine_ls_goodness_of_fit_ref 1.049
_refine_ls_hydrogen_treatment constr
_refine_ls_matrix_type full
_refine_ls_number_parameters 446
_refine_ls_number_reflns 6716
_refine_ls_number_restraints 0
_refine_ls_restrained_S_all 1.049
_refine_ls_R_factor_all 0.1197
_refine_ls_R_factor_gt 0.0715
_refine_ls_shift/su_max 0.000
_refine_ls_shift/su_mean 0.000
_refine_ls_structure_factor_coef Fsqd
_refine_ls_weighting_details 'calc w=1/[\s^2^(Fo^2^)+(0.1103P)^2^+5.8615P] where P=(Fo^2^+2Fc^2^)/3'
_refine_ls_weighting_scheme calc
_refine_ls_wR_factor_gt 0.1898
_refine_ls_wR_factor_ref 0.2209
_reflns_number_gt 4173
_reflns_number_total 6716
_reflns_threshold_expression >2sigma(I)
_cod_data_source_file om401056s_si_002.cif
_cod_data_source_block 5
_cod_depositor_comments
;
The following automatic conversions were performed:

'_symmetry_cell_setting' value 'Orthorhombic' changed to
'orthorhombic' according to
/usr/data/users/saulius/automatic-downloads/current/ACS/lib/dictionaries/cif_core.dic
dictionary named 'cif_core.dic' version 2.4.2 from 2011-04-26.

Automatic conversion script
Id: cif_fix_values 2281 2013-09-26 08:29:07Z andrius 
;
_cod_original_cell_volume 7583.5(9)
_cod_original_sg_symbol_H-M Pbcn
_cod_database_code 4082450

loop_
_symmetry_equiv_pos_as_xyz
'x, y, z'
'-x+1/2, -y+1/2, z+1/2'
'-x, y, -z+1/2'
'x+1/2, -y+1/2, -z'
'-x, -y, -z'
'x-1/2, y-1/2, -z-1/2'
'x, -y, z-1/2'
'-x-1/2, y-1/2, z'

loop_
_atom_site_label
_atom_site_type_symbol
_atom_site_fract_x
_atom_site_fract_y
_atom_site_fract_z
_atom_site_U_iso_or_equiv
_atom_site_adp_type
_atom_site_occupancy
_atom_site_symmetry_multiplicity
_atom_site_calc_flag
_atom_site_refinement_flags
Mg1 Mg 0.10518(3) 0.69216(13) 0.20457(8) 0.0394(4) Uani 1 1 d .
P1 P 0.17961(2) 0.63233(9) 0.20745(6) 0.0334(3) Uani 1 1 d .
N1 N 0.11402(7) 0.4914(3) 0.20221(17) 0.0350(8) Uani 1 1 d .
N2 N 0.15410(8) 0.7345(3) 0.17497(18) 0.0370(8) Uani 1 1 d .
O2 O 0.10590(7) 0.8775(2) 0.13833(17) 0.0449(7) Uani 1 1 d .
O1 O 0.06434(7) 0.6699(3) 0.12975(17) 0.0480(8) Uani 1 1 d .
C1 C 0.09053(9) 0.4054(4) 0.1720(2) 0.0358(9) Uani 1 1 d .
C2 C 0.06329(10) 0.3651(4) 0.2150(2) 0.0424(10) Uani 1 1 d .
C3 C 0.04077(10) 0.2874(4) 0.1786(3) 0.0493(11) Uani 1 1 d .
H3 H 0.0230 0.2582 0.2070 0.059 Uiso 1 1 calc R
C4 C 0.04393(11) 0.2524(4) 0.1023(3) 0.0486(11) Uani 1 1 d .
H4 H 0.0282 0.2020 0.0792 0.058 Uiso 1 1 calc R
C5 C 0.07059(10) 0.2924(4) 0.0601(3) 0.0438(10) Uani 1 1 d .
H5 H 0.0728 0.2686 0.0084 0.053 Uiso 1 1 calc R
C6 C 0.09421(10) 0.3679(4) 0.0941(2) 0.0381(9) Uani 1 1 d .
C7 C 0.13596(9) 0.4570(4) 0.2555(2) 0.0347(9) Uani 1 1 d .
C8 C 0.16188(10) 0.5347(4) 0.2748(2) 0.0373(9) Uani 1 1 d .
H8 H 0.1699 0.5340 0.3255 0.045 Uiso 1 1 calc R
C9 C 0.21526(10) 0.6957(4) 0.2568(2) 0.0398(10) Uani 1 1 d .
C10 C 0.21150(12) 0.7965(4) 0.3046(2) 0.0488(11) Uani 1 1 d .
H10 H 0.1912 0.8356 0.3076 0.059 Uiso 1 1 calc R
C11 C 0.23752(14) 0.8406(5) 0.3484(3) 0.0602(14) Uani 1 1 d .
H11 H 0.2348 0.9095 0.3802 0.072 Uiso 1 1 calc R
C12 C 0.26724(13) 0.7819(5) 0.3446(3) 0.0640(15) Uani 1 1 d .
H12 H 0.2847 0.8105 0.3744 0.077 Uiso 1 1 calc R
C13 C 0.27142(12) 0.6818(5) 0.2972(3) 0.0622(14) Uani 1 1 d .
H13 H 0.2917 0.6424 0.2949 0.075 Uiso 1 1 calc R
C14 C 0.24560(10) 0.6390(4) 0.2527(3) 0.0502(11) Uani 1 1 d .
H14 H 0.2486 0.5717 0.2198 0.060 Uiso 1 1 calc R
C15 C 0.19576(9) 0.5368(4) 0.1289(2) 0.0356(9) Uani 1 1 d .
C16 C 0.20722(10) 0.4177(4) 0.1465(2) 0.0409(10) Uani 1 1 d .
H16 H 0.2074 0.3909 0.1979 0.049 Uiso 1 1 calc R
C17 C 0.21816(11) 0.3402(4) 0.0887(3) 0.0543(12) Uani 1 1 d .
H17 H 0.2260 0.2620 0.1014 0.065 Uiso 1 1 calc R
C18 C 0.21757(11) 0.3772(5) 0.0123(3) 0.0566(13) Uani 1 1 d .
H18 H 0.2249 0.3245 -0.0268 0.068 Uiso 1 1 calc R
C19 C 0.20594(11) 0.4938(5) -0.0057(3) 0.0553(12) Uani 1 1 d .
H19 H 0.2052 0.5190 -0.0574 0.066 Uiso 1 1 calc R
C20 C 0.19535(10) 0.5732(4) 0.0517(2) 0.0415(10) Uani 1 1 d .
H20 H 0.1879 0.6518 0.0385 0.050 Uiso 1 1 calc R
C21 C 0.16229(10) 0.8414(3) 0.1333(2) 0.0347(9) Uani 1 1 d .
C22 C 0.13628(10) 0.9200(3) 0.1136(2) 0.0359(9) Uani 1 1 d .
C23 C 0.14082(11) 1.0283(4) 0.0729(3) 0.0455(11) Uani 1 1 d .
H23 H 0.1230 1.0781 0.0607 0.055 Uiso 1 1 calc R
C24 C 0.17190(12) 1.0625(4) 0.0503(3) 0.0510(12) Uani 1 1 d .
H24 H 0.1752 1.1355 0.0228 0.061 Uiso 1 1 calc R
C25 C 0.19819(11) 0.9876(4) 0.0688(3) 0.0477(11) Uani 1 1 d .
H25 H 0.2192 1.0106 0.0536 0.057 Uiso 1 1 calc R
C26 C 0.19353(10) 0.8788(4) 0.1095(2) 0.0419(10) Uani 1 1 d .
H26 H 0.2115 0.8296 0.1214 0.050 Uiso 1 1 calc R
C27 C 0.08535(13) 0.7555(5) 0.3145(3) 0.0647(14) Uani 1 1 d .
H27A H 0.0722 0.6890 0.3360 0.078 Uiso 1 1 calc R
H27B H 0.1036 0.7685 0.3498 0.078 Uiso 1 1 calc R
C28 C 0.06370(17) 0.8770(6) 0.3149(3) 0.0866(19) Uani 1 1 d .
H28A H 0.0759 0.9415 0.2885 0.104 Uiso 1 1 calc R
H28B H 0.0442 0.8611 0.2842 0.104 Uiso 1 1 calc R
C29 C 0.05280(18) 0.9277(6) 0.3941(4) 0.099(2) Uani 1 1 d .
H29A H 0.0410 0.8635 0.4218 0.118 Uiso 1 1 calc R
H29B H 0.0721 0.9485 0.4244 0.118 Uiso 1 1 calc R
C30 C 0.0317(3) 1.0382(10) 0.3876(7) 0.245(8) Uani 1 1 d .
H30A H 0.0409 1.0945 0.3504 0.368 Uiso 1 1 calc R
H30B H 0.0301 1.0781 0.4374 0.368 Uiso 1 1 calc R
H30C H 0.0102 1.0139 0.3707 0.368 Uiso 1 1 calc R
C31 C 0.06417(12) 0.6662(5) 0.0455(3) 0.0588(13) Uani 1 1 d .
H31A H 0.0772 0.5975 0.0265 0.071 Uiso 1 1 calc R
H31B H 0.0729 0.7424 0.0241 0.071 Uiso 1 1 calc R
C32 C 0.02936(17) 0.6506(8) 0.0239(4) 0.119(3) Uani 1 1 d .
H32A H 0.0208 0.7273 0.0028 0.143 Uiso 1 1 calc R
H32B H 0.0272 0.5869 -0.0155 0.143 Uiso 1 1 calc R
C33 C 0.01172(16) 0.6168(9) 0.0915(4) 0.116(3) Uani 1 1 d .
H33A H 0.0080 0.5282 0.0923 0.139 Uiso 1 1 calc R
H33B H -0.0094 0.6581 0.0924 0.139 Uiso 1 1 calc R
C34 C 0.03107(11) 0.6535(5) 0.1578(3) 0.0615(13) Uani 1 1 d .
H34A H 0.0304 0.5903 0.1978 0.074 Uiso 1 1 calc R
H34B H 0.0228 0.7302 0.1795 0.074 Uiso 1 1 calc R
C35 C 0.13577(9) 0.3336(4) 0.2955(2) 0.0366(9) Uani 1 1 d .
C36 C 0.13707(10) 0.3266(4) 0.3764(2) 0.0448(11) Uani 1 1 d .
H36 H 0.1366 0.3988 0.4059 0.054 Uiso 1 1 calc R
C37 C 0.13905(12) 0.2125(5) 0.4135(3) 0.0557(13) Uani 1 1 d .
H37 H 0.1400 0.2089 0.4676 0.067 Uiso 1 1 calc R
C38 C 0.13964(11) 0.1049(5) 0.3708(3) 0.0560(13) Uani 1 1 d .
H38 H 0.1407 0.0287 0.3958 0.067 Uiso 1 1 calc R
C39 C 0.13856(12) 0.1112(4) 0.2908(3) 0.0528(12) Uani 1 1 d .
H39 H 0.1391 0.0389 0.2616 0.063 Uiso 1 1 calc R
C40 C 0.13670(10) 0.2250(4) 0.2537(2) 0.0424(10) Uani 1 1 d .
H40 H 0.1361 0.2279 0.1996 0.051 Uiso 1 1 calc R
C41 C 0.05826(12) 0.4029(5) 0.2980(3) 0.0597(13) Uani 1 1 d .
H41A H 0.0683 0.3433 0.3318 0.089 Uiso 1 1 calc R
H41B H 0.0352 0.4072 0.3090 0.089 Uiso 1 1 calc R
H41C H 0.0680 0.4826 0.3065 0.089 Uiso 1 1 calc R
C42 C 0.12366(11) 0.4063(4) 0.0477(2) 0.0476(11) Uani 1 1 d .
H42A H 0.1262 0.4944 0.0505 0.071 Uiso 1 1 calc R
H42B H 0.1208 0.3820 -0.0056 0.071 Uiso 1 1 calc R
H42C H 0.1429 0.3670 0.0685 0.071 Uiso 1 1 calc R
C43 C 0.07857(11) 0.9580(4) 0.1259(3) 0.0616(13) Uani 1 1 d .
H43A H 0.0827 1.0361 0.1507 0.092 Uiso 1 1 calc R
H43B H 0.0592 0.9214 0.1476 0.092 Uiso 1 1 calc R
H43C H 0.0755 0.9706 0.0711 0.092 Uiso 1 1 calc R

loop_
_atom_site_aniso_label
_atom_site_aniso_U_11
_atom_site_aniso_U_22
_atom_site_aniso_U_33
_atom_site_aniso_U_23
_atom_site_aniso_U_13
_atom_site_aniso_U_12
Mg1 0.0316(8) 0.0504(8) 0.0362(7) -0.0032(6) -0.0014(6) -0.0013(6)
P1 0.0294(6) 0.0384(6) 0.0323(5) 0.0047(4) -0.0057(4) -0.0049(4)
N1 0.0285(17) 0.0452(19) 0.0313(17) 0.0039(14) -0.0055(14) -0.0089(15)
N2 0.0336(19) 0.0400(19) 0.0374(18) 0.0036(15) -0.0067(15) -0.0036(15)
O2 0.0354(16) 0.0419(16) 0.0575(18) -0.0011(14) -0.0044(14) 0.0077(13)
O1 0.0338(16) 0.0601(19) 0.0500(18) -0.0008(15) -0.0090(14) -0.0005(14)
C1 0.027(2) 0.043(2) 0.037(2) 0.0063(18) -0.0045(17) 0.0010(17)
C2 0.034(2) 0.046(2) 0.048(3) 0.003(2) -0.0015(19) -0.0034(19)
C3 0.028(2) 0.050(3) 0.070(3) 0.009(2) 0.003(2) -0.005(2)
C4 0.038(3) 0.041(2) 0.067(3) 0.001(2) -0.015(2) -0.003(2)
C5 0.044(3) 0.041(2) 0.047(2) -0.0023(19) -0.009(2) -0.003(2)
C6 0.035(2) 0.041(2) 0.039(2) 0.0046(18) -0.0084(18) -0.0018(18)
C7 0.034(2) 0.045(2) 0.0255(19) 0.0015(17) 0.0007(17) -0.0049(18)
C8 0.037(2) 0.050(2) 0.0250(19) 0.0037(18) -0.0072(17) -0.0100(19)
C9 0.041(3) 0.042(2) 0.037(2) 0.0103(19) -0.0070(18) -0.009(2)
C10 0.051(3) 0.050(3) 0.045(3) 0.002(2) -0.008(2) -0.010(2)
C11 0.073(4) 0.055(3) 0.053(3) 0.004(2) -0.015(3) -0.024(3)
C12 0.059(4) 0.066(3) 0.067(3) 0.019(3) -0.025(3) -0.031(3)
C13 0.039(3) 0.067(3) 0.081(4) 0.016(3) -0.017(3) -0.010(2)
C14 0.035(3) 0.055(3) 0.060(3) 0.007(2) -0.012(2) -0.007(2)
C15 0.028(2) 0.042(2) 0.037(2) 0.0047(18) -0.0043(17) -0.0041(17)
C16 0.038(2) 0.042(2) 0.043(2) 0.0023(19) -0.0049(19) -0.0005(19)
C17 0.041(3) 0.047(3) 0.074(4) -0.006(2) -0.004(2) -0.001(2)
C18 0.046(3) 0.060(3) 0.064(3) -0.017(3) 0.007(2) -0.005(2)
C19 0.056(3) 0.074(3) 0.037(2) 0.001(2) 0.008(2) -0.017(3)
C20 0.043(3) 0.045(2) 0.037(2) 0.0065(19) -0.0003(19) -0.005(2)
C21 0.043(2) 0.030(2) 0.032(2) -0.0038(17) -0.0060(18) -0.0034(18)
C22 0.037(2) 0.032(2) 0.039(2) -0.0067(17) -0.0029(18) 0.0040(18)
C23 0.048(3) 0.036(2) 0.053(3) -0.003(2) -0.010(2) 0.007(2)
C24 0.063(3) 0.037(2) 0.054(3) 0.006(2) -0.007(2) -0.006(2)
C25 0.043(3) 0.040(2) 0.060(3) 0.006(2) -0.001(2) -0.007(2)
C26 0.037(2) 0.038(2) 0.051(3) 0.005(2) -0.008(2) -0.0011(19)
C27 0.065(4) 0.075(4) 0.054(3) -0.014(3) 0.012(3) -0.003(3)
C28 0.103(5) 0.085(4) 0.071(4) -0.005(3) 0.011(3) 0.010(4)
C29 0.112(5) 0.094(5) 0.090(5) -0.010(4) 0.007(4) 0.023(4)
C30 0.348(17) 0.182(11) 0.206(12) -0.011(9) 0.021(11) 0.219(12)
C31 0.058(3) 0.068(3) 0.050(3) -0.008(2) -0.013(2) 0.005(3)
C32 0.081(5) 0.187(8) 0.090(5) 0.035(5) -0.050(4) -0.057(5)
C33 0.053(4) 0.184(8) 0.110(6) -0.025(5) -0.018(4) -0.030(5)
C34 0.035(3) 0.066(3) 0.083(4) 0.004(3) -0.001(2) 0.004(2)
C35 0.028(2) 0.052(3) 0.030(2) 0.0046(19) -0.0018(16) -0.0104(18)
C36 0.045(3) 0.057(3) 0.033(2) 0.004(2) -0.0030(19) -0.012(2)
C37 0.057(3) 0.076(3) 0.034(2) 0.018(2) -0.006(2) -0.009(3)
C38 0.057(3) 0.053(3) 0.058(3) 0.023(3) -0.009(2) -0.006(2)
C39 0.061(3) 0.049(3) 0.049(3) 0.003(2) -0.011(2) 0.002(2)
C40 0.044(3) 0.051(3) 0.033(2) 0.005(2) -0.0050(19) 0.001(2)
C41 0.040(3) 0.081(4) 0.058(3) -0.001(3) 0.012(2) -0.014(2)
C42 0.043(3) 0.065(3) 0.035(2) 0.001(2) -0.004(2) -0.011(2)
C43 0.043(3) 0.058(3) 0.083(4) 0.001(3) -0.005(3) 0.016(2)

loop_
_atom_type_symbol
_atom_type_description
_atom_type_scat_dispersion_real
_atom_type_scat_dispersion_imag
_atom_type_scat_source
C C 0.0033 0.0016 'International Tables Vol C Tables 4.2.6.8 and 6.1.1.4'
H H 0.0000 0.0000 'International Tables Vol C Tables 4.2.6.8 and 6.1.1.4'
N N 0.0061 0.0033 'International Tables Vol C Tables 4.2.6.8 and 6.1.1.4'
O O 0.0106 0.0060 'International Tables Vol C Tables 4.2.6.8 and 6.1.1.4'
Mg Mg 0.0486 0.0363 'International Tables Vol C Tables 4.2.6.8 and 6.1.1.4'
P P 0.1023 0.0942 'International Tables Vol C Tables 4.2.6.8 and 6.1.1.4'

loop_
_geom_angle_atom_site_label_1
_geom_angle_atom_site_label_2
_geom_angle_atom_site_label_3
_geom_angle
N2 Mg1 O1 128.50(13)
N2 Mg1 C27 119.67(18)
O1 Mg1 C27 105.75(18)
N2 Mg1 N1 93.11(13)
O1 Mg1 N1 90.32(12)
C27 Mg1 N1 112.90(17)
N2 Mg1 O2 71.36(12)
O1 Mg1 O2 79.01(11)
C27 Mg1 O2 99.25(17)
N1 Mg1 O2 147.82(12)
N2 P1 C8 112.32(19)
N2 P1 C9 114.74(18)
C8 P1 C9 104.69(18)
N2 P1 C15 111.38(17)
C8 P1 C15 107.51(18)
C9 P1 C15 105.64(19)
C7 N1 C1 121.1(3)
C7 N1 Mg1 111.9(2)
C1 N1 Mg1 122.5(2)
C21 N2 P1 125.9(3)
C21 N2 Mg1 121.9(3)
P1 N2 Mg1 112.19(17)
C22 O2 C43 116.7(3)
C22 O2 Mg1 116.8(2)
C43 O2 Mg1 126.4(3)
C31 O1 C34 108.9(3)
C31 O1 Mg1 127.9(3)
C34 O1 Mg1 123.2(3)
C2 C1 C6 119.8(4)
C2 C1 N1 122.7(4)
C6 C1 N1 117.4(3)
C3 C2 C1 118.2(4)
C3 C2 C41 120.2(4)
C1 C2 C41 121.7(4)
C4 C3 C2 122.3(4)
C3 C4 C5 119.4(4)
C4 C5 C6 120.7(4)
C5 C6 C1 119.6(4)
C5 C6 C42 119.6(4)
C1 C6 C42 120.7(3)
N1 C7 C8 120.4(3)
N1 C7 C35 124.0(3)
C8 C7 C35 115.6(3)
C7 C8 P1 121.9(3)
C10 C9 C14 118.8(4)
C10 C9 P1 119.3(3)
C14 C9 P1 121.7(3)
C9 C10 C11 120.9(5)
C12 C11 C10 119.4(5)
C13 C12 C11 120.5(5)
C12 C13 C14 120.0(5)
C13 C14 C9 120.4(5)
C20 C15 C16 118.2(4)
C20 C15 P1 122.9(3)
C16 C15 P1 118.8(3)
C17 C16 C15 120.8(4)
C18 C17 C16 120.5(4)
C17 C18 C19 119.1(4)
C20 C19 C18 121.1(4)
C19 C20 C15 120.3(4)
C26 C21 C22 116.4(3)
C26 C21 N2 127.3(4)
C22 C21 N2 116.3(4)
C23 C22 O2 123.8(4)
C23 C22 C21 122.4(4)
O2 C22 C21 113.7(3)
C24 C23 C22 119.7(4)
C23 C24 C25 119.5(4)
C24 C25 C26 120.6(4)
C25 C26 C21 121.3(4)
C28 C27 Mg1 118.3(4)
C29 C28 C27 117.5(5)
C30 C29 C28 113.0(7)
O1 C31 C32 105.0(5)
C33 C32 C31 108.2(5)
C32 C33 C34 107.4(5)
C33 C34 O1 106.5(5)
C40 C35 C36 118.2(4)
C40 C35 C7 121.3(3)
C36 C35 C7 120.4(4)
C37 C36 C35 120.5(4)
C38 C37 C36 120.4(4)
C37 C38 C39 119.4(4)
C38 C39 C40 120.2(4)
C35 C40 C39 121.2(4)

loop_
_geom_bond_atom_site_label_1
_geom_bond_atom_site_label_2
_geom_bond_distance
Mg1 N2 2.110(3)
Mg1 O1 2.118(3)
Mg1 C27 2.167(5)
Mg1 N1 2.202(4)
Mg1 O2 2.305(3)
P1 N2 1.617(3)
P1 C8 1.726(4)
P1 C9 1.818(4)
P1 C15 1.823(4)
N1 C7 1.333(5)
N1 C1 1.433(5)
N2 C21 1.401(5)
O2 C22 1.388(5)
O2 C43 1.431(5)
O1 C31 1.449(5)
O1 C34 1.452(5)
C1 C2 1.405(6)
C1 C6 1.407(5)
C2 C3 1.394(6)
C2 C41 1.498(6)
C3 C4 1.371(6)
C4 C5 1.377(6)
C5 C6 1.392(6)
C6 C42 1.500(6)
C7 C8 1.391(5)
C7 C35 1.501(5)
C9 C10 1.374(6)
C9 C14 1.383(6)
C10 C11 1.387(6)
C11 C12 1.370(7)
C12 C13 1.366(7)
C13 C14 1.381(6)
C15 C20 1.385(5)
C15 C16 1.403(5)
C16 C17 1.374(6)
C17 C18 1.373(7)
C18 C19 1.383(7)
C19 C20 1.378(6)
C21 C26 1.398(6)
C21 C22 1.401(5)
C22 C23 1.377(6)
C23 C24 1.377(6)
C24 C25 1.381(6)
C25 C26 1.382(6)
C27 C28 1.584(8)
C28 C29 1.532(8)
C29 C30 1.479(9)
C31 C32 1.478(7)
C32 C33 1.415(9)
C33 C34 1.442(8)
C35 C40 1.378(6)
C35 C36 1.393(5)
C36 C37 1.392(6)
C37 C38 1.376(7)
C38 C39 1.377(6)
C39 C40 1.389(6)
